data_1568054
loop_
_publ_author_name
'Gransbury, Gemma K.'
'R&#xe9;ant, Benjamin L L'
'Wooles, Ashley J.'
'Emerson-King, Jack'
'Chilton, Nicholas F.'
'Liddle, Stephen T.'
'Mills, David P.'

_publ_section_title
;
 Electronic structure comparisons of isostructural early d- and f-block
 metal(iii) bis(cyclopentadienyl) silanide complexes.
;
_journal_issue 3
_journal_name_full 'Chemical science'
_journal_page_first 621
_journal_page_last 634
_journal_paper_doi 10.1039/d2sc04526e
_journal_volume 14
_journal_year 2023
_chemical_formula_moiety 'C31 H69 Si8 U'
_chemical_formula_sum 'C31 H69 Si8 U'
_chemical_formula_weight 904.61
_chemical_name_systematic '[U(Cp'')2{Si(SiMe3)3}]'
_chemical_properties_physical Air-sensitive,Moisture-sensitive
_space_group_crystal_system monoclinic
_space_group_IT_number 14
_space_group_name_Hall '-P 2yn'
_space_group_name_H-M_alt 'P 1 21/n 1'
_atom_sites_solution_hydrogens geom
_atom_sites_solution_primary dual
_atom_sites_solution_secondary difmap
_audit_creation_date 2019-11-06
_audit_creation_method
;
Olex2 1.2
(compiled 2018.05.29 svn.r3508 for OlexSys, GUI svn.r5506)
;
_audit_update_record
;
2022-08-08 deposited with the CCDC.	2022-12-06 downloaded from the CCDC.
;
_cell_angle_alpha 90
_cell_angle_beta 111.407(6)
_cell_angle_gamma 90
_cell_formula_units_Z 4
_cell_length_a 17.9833(8)
_cell_length_b 13.2292(5)
_cell_length_c 20.4047(13)
_cell_measurement_reflns_used 12728
_cell_measurement_temperature 150(2)
_cell_measurement_theta_max 75.7010
_cell_measurement_theta_min 2.8130
_cell_volume 4519.5(4)
_computing_cell_refinement 'CrysAlisPro 1.171.39.27b (Rigaku OD, 2015)'
_computing_data_collection 'CrysAlisPro 1.171.39.27b (Rigaku OD, 2015)'
_computing_data_reduction 'CrysAlisPro 1.171.39.27b (Rigaku OD, 2015)'
_computing_molecular_graphics 'Olex2 (Dolomanov et al., 2009)'
_computing_publication_material 'Olex2 (Dolomanov et al., 2009)'
_computing_structure_refinement 'ShelXL (Sheldrick, 2015)'
_computing_structure_solution 'ShelXT (Sheldrick, 2015)'
_diffrn_ambient_environment N~2~
_diffrn_ambient_temperature 150(2)
_diffrn_detector 'CCD plate'
_diffrn_measured_fraction_theta_full 0.999
_diffrn_measured_fraction_theta_max 0.999
_diffrn_measurement_details
;
List of Runs (angles in degrees, time in seconds):

  # Type    Start    End  Width  t~exp~   \w     \q     \k     \f   Frames
#--------------------------------------------------------------------------
  1  \w    -41.00   2.00   0.50    1.12    --  -45.90  74.00  16.00   86
  2  \w    -44.00  -8.00   0.50    1.12    --  -45.90 -74.00-111.00   72
  3  \w   -114.00 -89.00   0.50    1.12    --  -45.90 -74.00-111.00   50
  4  \w   -154.00 -83.00   0.50    5.30    -- -107.20 -74.00-111.00  142
  5  \w   -110.00 -76.00   0.50    5.30    -- -107.20  74.00  16.00   68
  6  \w    -15.00  11.00   0.50    1.12    --    5.00  74.00  16.00   52
  7  \w    -84.00  42.00   0.50    1.12    --  -45.90  38.00  90.00  252
  8  \w    -77.00  14.00   0.50    1.12    --  -45.90  57.00-180.00  182
  9  \w   -110.00 -70.00   0.50    5.30    -- -107.20 -76.00 -30.00   80
 10  \w   -147.00 -27.00   0.50    5.30    -- -107.20  76.00 150.00  240
 11  \w   -131.00-105.00   0.50    5.30    -- -107.20  76.00  60.00   52
 12  \w   -106.00 -80.00   0.50    5.30    -- -107.20 -76.00 -60.00   52
 13  \w   -143.00-103.00   0.50    5.30    -- -107.20  71.00 121.01   80
 14  \w    -97.00 -64.00   0.50    5.30    -- -107.20  71.00 121.01   66
 15  \w    -47.00 -21.00   0.50    5.30    -- -107.20  71.00 121.01   52
 16  \w   -194.00-169.00   0.50    5.30    -- -107.20 -57.00 -90.00   50
 17  \w   -142.00-116.00   0.50    5.30    -- -107.20 -57.00 -90.00   52
 18  \w   -196.00 -75.00   0.50    5.30    -- -107.20 -57.00-180.00  242
 19  \w    -75.00 -26.00   0.50    5.30    -- -107.20  76.00  60.00   98
 20  \w   -196.00-125.00   0.50    5.30    -- -107.20 -38.00 -90.00  142
 21  \w   -185.00-138.00   0.50    5.30    -- -107.20 -76.00 -60.00   94
 22  \w   -196.00-143.00   0.50    5.30    -- -107.20 -57.00 150.00  106
 23  \w   -113.00 -88.00   0.50    5.30    -- -107.20 -57.00 150.00   50
 24  \w   -144.00 -95.00   0.50    5.30    -- -107.20  76.00  90.00   98
 25  \w    -43.00 -18.00   0.50    5.30    -- -107.20  76.00  90.00   50
 26  \w   -194.00-169.00   0.50    5.30    -- -107.20 -38.00   0.00   50
 27  \w   -151.00 -80.00   0.50    5.30    -- -107.20 -38.00   0.00  142
 28  \w   -112.00 -87.00   0.50    5.30    -- -107.20  76.00-180.00   50
 29  \w   -130.00 -18.00   0.50    5.30    -- -107.20  57.00-120.00  224
 30  \w   -127.00-102.00   0.50    5.30    -- -107.20  76.00 120.00   50
 31  \w   -169.00-144.00   0.50    5.30    -- -107.20 -76.00 -30.00   50
;
_diffrn_measurement_device 'four-circle diffractometer'
_diffrn_measurement_device_type 'XtaLAB AFC11 (RINC): Kappa single'
_diffrn_measurement_method '\w scans'
_diffrn_orient_matrix_type 'CrysAlisPro convention (1999,Acta A55,543-557)'
_diffrn_orient_matrix_UB_11 -0.0714817000
_diffrn_orient_matrix_UB_12 -0.0648853000
_diffrn_orient_matrix_UB_13 -0.0450629000
_diffrn_orient_matrix_UB_21 0.0338351000
_diffrn_orient_matrix_UB_22 -0.0907384000
_diffrn_orient_matrix_UB_23 0.0492930000
_diffrn_orient_matrix_UB_31 -0.0470323000
_diffrn_orient_matrix_UB_32 0.0334492000
_diffrn_orient_matrix_UB_33 0.0460063000
_diffrn_radiation_monochromator graphite
_diffrn_radiation_probe x-ray
_diffrn_radiation_type CuK\a
_diffrn_radiation_wavelength 1.54184
_diffrn_reflns_av_R_equivalents 0.0961
_diffrn_reflns_av_unetI/netI 0.0823
_diffrn_reflns_Laue_measured_fraction_full 0.999
_diffrn_reflns_Laue_measured_fraction_max 0.999
_diffrn_reflns_limit_h_max 21
_diffrn_reflns_limit_h_min -21
_diffrn_reflns_limit_k_max 15
_diffrn_reflns_limit_k_min -15
_diffrn_reflns_limit_l_max 24
_diffrn_reflns_limit_l_min -22
_diffrn_reflns_number 43377
_diffrn_reflns_point_group_measured_fraction_full 0.999
_diffrn_reflns_point_group_measured_fraction_max 0.999
_diffrn_reflns_theta_full 67.684
_diffrn_reflns_theta_max 68.241
_diffrn_reflns_theta_min 2.810
_diffrn_source 'fine-focus sealed X-ray tube'
_diffrn_source_type 'Enhance (Cu) X-ray Source'
_exptl_absorpt_coefficient_mu 12.266
_exptl_absorpt_correction_T_max 1.000
_exptl_absorpt_correction_T_min 0.662
_exptl_absorpt_correction_type gaussian
_exptl_absorpt_process_details
;
CrysAlisPro 1.171.39.27b (Rigaku Oxford Diffraction, 2015)
Numerical absorption correction based on gaussian integration over
			a multifaceted crystal model
Empirical absorption correction using spherical harmonics,
 implemented in SCALE3 ABSPACK scaling algorithm.
;
_exptl_crystal_colour 'clear dark green'
_exptl_crystal_colour_lustre clear
_exptl_crystal_colour_modifier dark
_exptl_crystal_colour_primary green
_exptl_crystal_density_diffrn 1.329
_exptl_crystal_description plate
_exptl_crystal_F_000 1836
_exptl_crystal_preparation -
_exptl_crystal_recrystallization_method 'Crystallised from pentane at -25 oC'
_exptl_crystal_size_max 0.151
_exptl_crystal_size_mid 0.046
_exptl_crystal_size_min 0.033
_refine_diff_density_max 1.059
_refine_diff_density_min -2.289
_refine_diff_density_rms 0.133
_refine_ls_extinction_method none
_refine_ls_goodness_of_fit_ref 1.041
_refine_ls_hydrogen_treatment constr
_refine_ls_matrix_type full
_refine_ls_number_parameters 500
_refine_ls_number_reflns 8268
_refine_ls_number_restraints 168
_refine_ls_restrained_S_all 1.033
_refine_ls_R_factor_all 0.0621
_refine_ls_R_factor_gt 0.0503
_refine_ls_shift/su_max 0.001
_refine_ls_shift/su_mean 0.000
_refine_ls_structure_factor_coef Fsqd
_refine_ls_weighting_details 'w=1/[\s^2^(Fo^2^)+(0.0385P)^2^+14.2312P] where P=(Fo^2^+2Fc^2^)/3'
_refine_ls_weighting_scheme calc
_refine_ls_wR_factor_gt 0.1228
_refine_ls_wR_factor_ref 0.1288
_reflns_Friedel_coverage 0.000
_reflns_number_gt 6715
_reflns_number_total 8268
_reflns_threshold_expression 'I > 2\s(I)'
_cod_data_source_file d2sc04526e2.cif
_cod_data_source_block 3-U
_cod_depositor_comments 'Adding full bibliography for 1568047--1568055.cif.'
_cod_database_code 1568054
_manchester_internal_diff_code rdpm197
_manchester_internal_coll_client BR/PC
_manchester_internal_coll_user BR/PC
_manchester_internal_coll_date 31/10/2019
_manchester_internal_process_date 31/10/2019
_manchester_internal_process_user BR
_manchester_internal_solution_date 31/10/2019
_manchester_internal_solution_user BR
_manchester_internal_refinement_date 31/10/2019
_manchester_internal_refinement_user BR
_manchester_internal_validation_date 06/11/2019
_manchester_internal_validation_user AW
_manchester_internal_archive_date 06/11/2019
_manchester_internal_archive_user AW
_shelx_shelxl_version_number 2018/3
_chemical_oxdiff_formula 'U1 Si12 C27'
_chemical_oxdiff_usercomment br
_shelx_space_group_comment
;
The symmetry employed for this shelxl refinement is uniquely defined
by the following loop, which should always be used as a source of
symmetry information in preference to the above space-group names.
They are only intended as comments.
;
_shelx_estimated_absorpt_t_max 0.688
_shelx_estimated_absorpt_t_min 0.259
_reflns_odcompleteness_completeness 99.47
_reflns_odcompleteness_iscentric 1
_reflns_odcompleteness_theta 74.33
_olex2_refinement_description
;
1. Fixed Uiso
 At 1.2 times of:
  All C(H) groups
 At 1.5 times of:
  All C(H,H,H) groups
2. Restrained distances
 Si2A-Si1 \\sim Si4-Si1 \\sim Si4A-Si1 \\sim Si3-Si1 \\sim Si3A-Si1 \\sim
Si2-Si1
 with sigma of 0.02
 Si4-C9 \\sim Si4-C8 \\sim Si4-C7 \\sim Si4A-C9A \\sim Si4A-C7A \\sim Si4A-C8A
\\sim Si2A-C2A \\sim Si2A-
 C3A \\sim Si2A-C1A \\sim Si2-C2 \\sim Si2-C1 \\sim Si2-C3 \\sim Si3A-C5A \\sim
Si3A-C4A \\sim Si3A-C6A ~
 Si3-C4 \\sim Si3-C6 \\sim Si3-C5
 with sigma of 0.01
3. Others
 Sof(Si2A)=Sof(Si3A)=Sof(Si4A)=Sof(C1A)=Sof(H1AA)=Sof(H1AB)=Sof(H1AC)=Sof(C2A)=
 Sof(H2AA)=Sof(H2AB)=Sof(H2AC)=Sof(C3A)=Sof(H3AA)=Sof(H3AB)=Sof(H3AC)=Sof(C4A)=
 Sof(H4AA)=Sof(H4AB)=Sof(H4AC)=Sof(C5A)=Sof(H5AA)=Sof(H5AB)=Sof(H5AC)=Sof(C6A)=
 Sof(H6AA)=Sof(H6AB)=Sof(H6AC)=Sof(C7A)=Sof(H7AA)=Sof(H7AB)=Sof(H7AC)=Sof(C8A)=
 Sof(H8AA)=Sof(H8AB)=Sof(H8AC)=Sof(C9A)=Sof(H9AA)=Sof(H9AB)=Sof(H9AC)=1-FVAR(1)
 Sof(Si2)=Sof(Si3)=Sof(Si4)=Sof(C1)=Sof(H1A)=Sof(H1B)=Sof(H1C)=Sof(C2)=
 Sof(H2A)=Sof(H2B)=Sof(H2C)=Sof(C3)=Sof(H3A)=Sof(H3B)=Sof(H3C)=Sof(C4)=Sof(H4A)=
 Sof(H4B)=Sof(H4C)=Sof(C5)=Sof(H5A)=Sof(H5B)=Sof(H5C)=Sof(C6)=Sof(H6A)=Sof(H6B)=
 Sof(H6C)=Sof(C7)=Sof(H7A)=Sof(H7B)=Sof(H7C)=Sof(C8)=Sof(H8A)=Sof(H8B)=Sof(H8C)=
 Sof(C9)=Sof(H9A)=Sof(H9B)=Sof(H9C)=FVAR(1)
4.a Aromatic/amide H refined with riding coordinates:
 C14(H14), C15(H15), C20(H20), C25(H25), C26(H26), C31(H31)
4.b Idealised Me refined as rotating group:
 C10(H10A,H10B,H10C), C11(H11A,H11B,H11C), C12(H12A,H12B,H12C), C17(H17A,H17B,
 H17C), C18(H18A,H18B,H18C), C19(H19A,H19B,H19C), C21(H21A,H21B,H21C), C22(H22A,
 H22B,H22C), C23(H23A,H23B,H23C), C28(H28A,H28B,H28C), C29(H29A,H29B,H29C),
 C30(H30A,H30B,H30C), C1(H1A,H1B,H1C), C2(H2A,H2B,H2C), C3(H3A,H3B,H3C), C4(H4A,
 H4B,H4C), C5(H5A,H5B,H5C), C6(H6A,H6B,H6C), C7(H7A,H7B,H7C), C8(H8A,H8B,H8C),
 C9(H9A,H9B,H9C), C1A(H1AA,H1AB,H1AC), C2A(H2AA,H2AB,H2AC), C3A(H3AA,H3AB,H3AC),
  C4A(H4AA,H4AB,H4AC), C5A(H5AA,H5AB,H5AC), C6A(H6AA,H6AB,H6AC), C7A(H7AA,H7AB,
 H7AC), C8A(H8AA,H8AB,H8AC), C9A(H9AA,H9AB,H9AC)
;
_manchester_internal_coll_frame_method '\w scans'
_manchester_internal_coll_frame_time 5.30s
_manchester_internal_coll_frame_width 0.5
_manchester_internal_coll_type custom
_olex2_submission_special_instructions 'No special instructions were received'
_oxdiff_exptl_absorpt_empirical_details
;
Empirical correction (ABSPACK) includes:
- Absorption correction using spherical harmonics
- Frame scaling
;
_oxdiff_exptl_absorpt_empirical_full_max 2.906
_oxdiff_exptl_absorpt_empirical_full_min 0.422

loop_
_space_group_symop_operation_xyz
'x, y, z'
'-x+1/2, y+1/2, -z+1/2'
'-x, -y, -z'
'x-1/2, -y-1/2, z-1/2'

loop_
_atom_site_label
_atom_site_type_symbol
_atom_site_fract_x
_atom_site_fract_y
_atom_site_fract_z
_atom_site_U_iso_or_equiv
_atom_site_adp_type
_atom_site_occupancy
_atom_site_site_symmetry_order
_atom_site_calc_flag
_atom_site_refinement_flags_posn
_atom_site_refinement_flags_adp
_atom_site_refinement_flags_occupancy
_atom_site_disorder_assembly
_atom_site_disorder_group
U1 U 0.55446(2) 0.62043(2) 0.26411(2) 0.04559(11) Uani 1 1 d . . . . .
Si1 Si 0.42376(11) 0.45281(14) 0.22238(10) 0.0391(4) Uani 1 1 d D . . . .
Si5 Si 0.67576(14) 0.4965(3) 0.44863(13) 0.0684(7) Uani 1 1 d . . . . .
Si6 Si 0.67578(12) 0.51212(17) 0.16074(12) 0.0504(5) Uani 1 1 d . . . . .
Si7 Si 0.52851(17) 0.86075(18) 0.11722(14) 0.0615(6) Uani 1 1 d . . . . .
Si8 Si 0.52995(18) 0.8535(2) 0.39853(15) 0.0685(7) Uani 1 1 d . . . . .
C10 C 0.6823(9) 0.3552(11) 0.4554(9) 0.114(5) Uani 1 1 d . . . . .
H10A H 0.681168 0.333894 0.501006 0.171 Uiso 1 1 calc GR . . . .
H10B H 0.732257 0.332513 0.451159 0.171 Uiso 1 1 calc GR . . . .
H10C H 0.636917 0.325209 0.417481 0.171 Uiso 1 1 calc GR . . . .
C11 C 0.5741(6) 0.5404(9) 0.4400(7) 0.082(3) Uani 1 1 d . . . . .
H11A H 0.533763 0.498111 0.405539 0.123 Uiso 1 1 calc GR . . . .
H11B H 0.566932 0.610884 0.424247 0.123 Uiso 1 1 calc GR . . . .
H11C H 0.568059 0.535108 0.485738 0.123 Uiso 1 1 calc GR . . . .
C12 C 0.7537(7) 0.5580(14) 0.5243(6) 0.124(7) Uani 1 1 d . . . . .
H12A H 0.746974 0.538173 0.568012 0.186 Uiso 1 1 calc GR . . . .
H12B H 0.748877 0.631620 0.518843 0.186 Uiso 1 1 calc GR . . . .
H12C H 0.806615 0.536860 0.525914 0.186 Uiso 1 1 calc GR . . . .
C13 C 0.6878(5) 0.5384(7) 0.3675(5) 0.057(2) Uani 1 1 d . . . . .
C14 C 0.7118(5) 0.6365(7) 0.3533(4) 0.055(2) Uani 1 1 d . . . . .
H14 H 0.725334 0.691301 0.385564 0.066 Uiso 1 1 calc R . . . .
C15 C 0.7124(5) 0.6400(7) 0.2851(4) 0.0534(19) Uani 1 1 d . . . . .
H15 H 0.725354 0.697581 0.263599 0.064 Uiso 1 1 calc R . . . .
C16 C 0.6903(4) 0.5430(6) 0.2527(4) 0.0503(18) Uani 1 1 d . . . . .
C17 C 0.7531(6) 0.5793(9) 0.1368(5) 0.069(3) Uani 1 1 d . . . . .
H17A H 0.751197 0.651758 0.146229 0.104 Uiso 1 1 calc GR . . . .
H17B H 0.742817 0.569070 0.086701 0.104 Uiso 1 1 calc GR . . . .
H17C H 0.805993 0.552653 0.164909 0.104 Uiso 1 1 calc GR . . . .
C18 C 0.5721(5) 0.5571(7) 0.1089(5) 0.062(2) Uani 1 1 d . . . . .
H18A H 0.533542 0.517367 0.121795 0.093 Uiso 1 1 calc GR . . . .
H18B H 0.561241 0.548876 0.058475 0.093 Uiso 1 1 calc GR . . . .
H18C H 0.567259 0.628637 0.119170 0.093 Uiso 1 1 calc GR . . . .
C19 C 0.6812(6) 0.3727(7) 0.1492(6) 0.070(3) Uani 1 1 d . . . . .
H19A H 0.736086 0.349508 0.174073 0.105 Uiso 1 1 calc GR . . . .
H19B H 0.664930 0.356862 0.099035 0.105 Uiso 1 1 calc GR . . . .
H19C H 0.645384 0.338528 0.168593 0.105 Uiso 1 1 calc GR . . . .
C20 C 0.6748(5) 0.4826(7) 0.3042(5) 0.055(2) Uani 1 1 d . . . . .
H20 H 0.658009 0.414100 0.297307 0.066 Uiso 1 1 calc R . . . .
C21 C 0.6336(7) 0.8450(10) 0.1221(7) 0.088(3) Uani 1 1 d . . . . .
H21A H 0.642578 0.887887 0.086533 0.132 Uiso 1 1 calc GR . . . .
H21B H 0.642819 0.774122 0.113271 0.132 Uiso 1 1 calc GR . . . .
H21C H 0.670460 0.864638 0.168991 0.132 Uiso 1 1 calc GR . . . .
C22 C 0.5062(10) 0.9993(9) 0.1190(7) 0.108(5) Uani 1 1 d . . . . .
H22A H 0.553904 1.034523 0.150211 0.163 Uiso 1 1 calc GR . . . .
H22B H 0.462503 1.008519 0.136376 0.163 Uiso 1 1 calc GR . . . .
H22C H 0.490450 1.027134 0.071341 0.163 Uiso 1 1 calc GR . . . .
C23 C 0.4571(6) 0.8051(7) 0.0336(5) 0.065(2) Uani 1 1 d . . . . .
H23A H 0.458758 0.844370 -0.006589 0.097 Uiso 1 1 calc GR . . . .
H23B H 0.402893 0.806738 0.034217 0.097 Uiso 1 1 calc GR . . . .
H23C H 0.472266 0.734924 0.029272 0.097 Uiso 1 1 calc GR . . . .
C24 C 0.5134(5) 0.8046(6) 0.1950(4) 0.0501(18) Uani 1 1 d . . . . .
C25 C 0.4393(5) 0.7603(6) 0.1932(4) 0.0463(17) Uani 1 1 d . . . . .
H25 H 0.397648 0.735804 0.152509 0.056 Uiso 1 1 calc R . . . .
C26 C 0.4395(5) 0.7598(6) 0.2619(4) 0.0473(17) Uani 1 1 d . . . . .
H26 H 0.397207 0.735160 0.274871 0.057 Uiso 1 1 calc R . . . .
C27 C 0.5126(5) 0.8018(6) 0.3098(4) 0.0513(18) Uani 1 1 d . . . . .
C28 C 0.4641(6) 0.7910(8) 0.4392(5) 0.073(3) Uani 1 1 d . . . . .
H28A H 0.408232 0.797643 0.407679 0.109 Uiso 1 1 calc GR . . . .
H28B H 0.471580 0.823374 0.484369 0.109 Uiso 1 1 calc GR . . . .
H28C H 0.478106 0.719246 0.446909 0.109 Uiso 1 1 calc GR . . . .
C29 C 0.5045(11) 0.9906(9) 0.3854(8) 0.123(6) Uani 1 1 d . . . . .
H29A H 0.482326 1.005709 0.334911 0.185 Uiso 1 1 calc GR . . . .
H29B H 0.552767 1.031002 0.407985 0.185 Uiso 1 1 calc GR . . . .
H29C H 0.464893 1.007116 0.406411 0.185 Uiso 1 1 calc GR . . . .
C30 C 0.6369(7) 0.8407(11) 0.4569(6) 0.100(4) Uani 1 1 d . . . . .
H30A H 0.650634 0.768893 0.465036 0.151 Uiso 1 1 calc GR . . . .
H30B H 0.645631 0.873987 0.502050 0.151 Uiso 1 1 calc GR . . . .
H30C H 0.670732 0.872438 0.434454 0.151 Uiso 1 1 calc GR . . . .
C31 C 0.5573(5) 0.8287(6) 0.2672(4) 0.0514(18) Uani 1 1 d . . . . .
H31 H 0.608958 0.858499 0.284420 0.062 Uiso 1 1 calc R . . . .
Si2 Si 0.4418(3) 0.2900(3) 0.1874(3) 0.0522(12) Uani 0.477(4) 1 d D . P A 1
Si3 Si 0.3131(2) 0.5112(3) 0.1239(2) 0.0441(10) Uani 0.477(4) 1 d D . P A 1
Si4 Si 0.3581(3) 0.4263(3) 0.3032(2) 0.0484(11) Uani 0.477(4) 1 d D . P A 1
C1 C 0.362(2) 0.194(3) 0.1826(17) 0.071(9) Uani 0.477(4) 1 d D . P A 1
H1A H 0.357740 0.188513 0.228839 0.106 Uiso 0.477(4) 1 calc GR . P A 1
H1B H 0.376910 0.128704 0.168672 0.106 Uiso 0.477(4) 1 calc GR . P A 1
H1C H 0.311154 0.216498 0.147817 0.106 Uiso 0.477(4) 1 calc GR . P A 1
C2 C 0.5375(12) 0.230(3) 0.2473(10) 0.047(6) Uani 0.477(4) 1 d D . P A 1
H2A H 0.582600 0.274133 0.250990 0.070 Uiso 0.477(4) 1 calc GR . P A 1
H2B H 0.544517 0.164419 0.228014 0.070 Uiso 0.477(4) 1 calc GR . P A 1
H2C H 0.535109 0.220260 0.294132 0.070 Uiso 0.477(4) 1 calc GR . P A 1
C3 C 0.4466(13) 0.2892(15) 0.0966(7) 0.059(5) Uani 0.477(4) 1 d D . P A 1
H3A H 0.399695 0.323966 0.063696 0.088 Uiso 0.477(4) 1 calc GR . P A 1
H3B H 0.447531 0.219281 0.081094 0.088 Uiso 0.477(4) 1 calc GR . P A 1
H3C H 0.495193 0.324119 0.097757 0.088 Uiso 0.477(4) 1 calc GR . P A 1
C4 C 0.2355(13) 0.4136(16) 0.0771(13) 0.071(7) Uani 0.477(4) 1 d D . P A 1
H4A H 0.258886 0.363751 0.054716 0.106 Uiso 0.477(4) 1 calc GR . P A 1
H4B H 0.190099 0.446701 0.041146 0.106 Uiso 0.477(4) 1 calc GR . P A 1
H4C H 0.217261 0.379526 0.111183 0.106 Uiso 0.477(4) 1 calc GR . P A 1
C5 C 0.350(4) 0.565(3) 0.056(3) 0.055(11) Uani 0.477(4) 1 d D . P A 1
H5A H 0.382748 0.624781 0.074884 0.082 Uiso 0.477(4) 1 calc GR . P A 1
H5B H 0.304264 0.583644 0.013682 0.082 Uiso 0.477(4) 1 calc GR . P A 1
H5C H 0.382176 0.513922 0.043315 0.082 Uiso 0.477(4) 1 calc GR . P A 1
C6 C 0.2581(12) 0.6150(14) 0.1504(10) 0.058(5) Uani 0.477(4) 1 d D . P A 1
H6A H 0.220359 0.585234 0.169529 0.088 Uiso 0.477(4) 1 calc GR . P A 1
H6B H 0.228783 0.656289 0.109142 0.088 Uiso 0.477(4) 1 calc GR . P A 1
H6C H 0.296400 0.657570 0.186321 0.088 Uiso 0.477(4) 1 calc GR . P A 1
C7 C 0.2522(12) 0.379(3) 0.264(3) 0.064(11) Uani 0.477(4) 1 d D . P A 1
H7A H 0.222390 0.419702 0.222579 0.096 Uiso 0.477(4) 1 calc GR . P A 1
H7B H 0.226864 0.383738 0.298812 0.096 Uiso 0.477(4) 1 calc GR . P A 1
H7C H 0.252422 0.308016 0.249578 0.096 Uiso 0.477(4) 1 calc GR . P A 1
C8 C 0.355(4) 0.5492(15) 0.3487(17) 0.051(12) Uani 0.477(4) 1 d D . P A 1
H8A H 0.407038 0.582571 0.362572 0.077 Uiso 0.477(4) 1 calc GR . P A 1
H8B H 0.342098 0.535824 0.390604 0.077 Uiso 0.477(4) 1 calc GR . P A 1
H8C H 0.313875 0.593164 0.316465 0.077 Uiso 0.477(4) 1 calc GR . P A 1
C9 C 0.4196(16) 0.341(2) 0.3771(11) 0.100(11) Uani 0.477(4) 1 d D . P A 1
H9A H 0.460989 0.307847 0.364119 0.150 Uiso 0.477(4) 1 calc GR . P A 1
H9B H 0.384962 0.289577 0.385699 0.150 Uiso 0.477(4) 1 calc GR . P A 1
H9C H 0.444764 0.381087 0.419885 0.150 Uiso 0.477(4) 1 calc GR . P A 1
Si2A Si 0.4505(3) 0.2849(3) 0.2669(2) 0.0524(11) Uani 0.523(4) 1 d D . P A 2
Si3A Si 0.3638(2) 0.4214(3) 0.1005(2) 0.0443(9) Uani 0.523(4) 1 d D . P A 2
Si4A Si 0.3129(2) 0.4985(3) 0.24902(18) 0.0390(9) Uani 0.523(4) 1 d D . P A 2
C1A C 0.3725(18) 0.191(2) 0.2158(13) 0.068(8) Uani 0.523(4) 1 d D . P A 2
H1AA H 0.320174 0.211871 0.215469 0.102 Uiso 0.523(4) 1 calc GR . P A 2
H1AB H 0.385858 0.124012 0.237932 0.102 Uiso 0.523(4) 1 calc GR . P A 2
H1AC H 0.370950 0.187064 0.167330 0.102 Uiso 0.523(4) 1 calc GR . P A 2
C2A C 0.4513(12) 0.2812(12) 0.3597(6) 0.067(5) Uani 0.523(4) 1 d D . P A 2
H2AA H 0.501090 0.311022 0.391986 0.100 Uiso 0.523(4) 1 calc GR . P A 2
H2AB H 0.447504 0.210873 0.373361 0.100 Uiso 0.523(4) 1 calc GR . P A 2
H2AC H 0.405753 0.319643 0.362053 0.100 Uiso 0.523(4) 1 calc GR . P A 2
C3A C 0.5494(12) 0.230(3) 0.2729(11) 0.065(7) Uani 0.523(4) 1 d D . P A 2
H3AA H 0.552957 0.230182 0.226080 0.098 Uiso 0.523(4) 1 calc GR . P A 2
H3AB H 0.554032 0.160870 0.290700 0.098 Uiso 0.523(4) 1 calc GR . P A 2
H3AC H 0.592831 0.271391 0.304990 0.098 Uiso 0.523(4) 1 calc GR . P A 2
C4A C 0.2601(7) 0.3666(16) 0.0711(12) 0.060(5) Uani 0.523(4) 1 d D . P A 2
H4AA H 0.262733 0.297494 0.089126 0.091 Uiso 0.523(4) 1 calc GR . P A 2
H4AB H 0.236741 0.365601 0.019556 0.091 Uiso 0.523(4) 1 calc GR . P A 2
H4AC H 0.226881 0.408155 0.089354 0.091 Uiso 0.523(4) 1 calc GR . P A 2
C5A C 0.4284(12) 0.3380(19) 0.0688(10) 0.079(7) Uani 0.523(4) 1 d D . P A 2
H5AA H 0.448708 0.376956 0.038009 0.118 Uiso 0.523(4) 1 calc GR . P A 2
H5AB H 0.396831 0.280794 0.042589 0.118 Uiso 0.523(4) 1 calc GR . P A 2
H5AC H 0.473413 0.312850 0.109303 0.118 Uiso 0.523(4) 1 calc GR . P A 2
C6A C 0.349(3) 0.543(2) 0.049(2) 0.043(8) Uani 0.523(4) 1 d D . P A 2
H6AA H 0.315379 0.588665 0.063758 0.064 Uiso 0.523(4) 1 calc GR . P A 2
H6AB H 0.323762 0.528468 -0.001227 0.064 Uiso 0.523(4) 1 calc GR . P A 2
H6AC H 0.401337 0.574856 0.058297 0.064 Uiso 0.523(4) 1 calc GR . P A 2
C7A C 0.2402(16) 0.394(2) 0.246(2) 0.059(9) Uani 0.523(4) 1 d D . P A 2
H7AA H 0.222125 0.361958 0.199678 0.089 Uiso 0.523(4) 1 calc GR . P A 2
H7AB H 0.194177 0.422898 0.254439 0.089 Uiso 0.523(4) 1 calc GR . P A 2
H7AC H 0.266547 0.344211 0.282453 0.089 Uiso 0.523(4) 1 calc GR . P A 2
C8A C 0.2517(8) 0.5956(10) 0.1840(8) 0.048(4) Uani 0.523(4) 1 d D . P A 2
H8AA H 0.287358 0.642209 0.172359 0.072 Uiso 0.523(4) 1 calc GR . P A 2
H8AB H 0.218930 0.633556 0.204818 0.072 Uiso 0.523(4) 1 calc GR . P A 2
H8AC H 0.216880 0.561558 0.141156 0.072 Uiso 0.523(4) 1 calc GR . P A 2
C9A C 0.341(3) 0.551(2) 0.3405(9) 0.050(11) Uani 0.523(4) 1 d D . P A 2
H9AA H 0.374145 0.502379 0.374720 0.075 Uiso 0.523(4) 1 calc GR . P A 2
H9AB H 0.292508 0.565238 0.350254 0.075 Uiso 0.523(4) 1 calc GR . P A 2
H9AC H 0.371066 0.614381 0.344203 0.075 Uiso 0.523(4) 1 calc GR . P A 2

loop_
_atom_site_aniso_label
_atom_site_aniso_U_11
_atom_site_aniso_U_22
_atom_site_aniso_U_33
_atom_site_aniso_U_23
_atom_site_aniso_U_13
_atom_site_aniso_U_12
U1 0.04219(15) 0.03186(15) 0.06418(18) 0.00015(12) 0.02115(11) -0.00202(9)
Si1 0.0433(9) 0.0322(9) 0.0431(10) -0.0015(8) 0.0173(8) -0.0042(7)
Si5 0.0489(12) 0.102(2) 0.0547(13) 0.0208(14) 0.0192(10) -0.0033(12)
Si6 0.0471(10) 0.0516(12) 0.0582(12) -0.0026(10) 0.0261(9) 0.0065(9)
Si7 0.0815(16) 0.0444(12) 0.0740(15) 0.0108(11) 0.0467(13) -0.0011(11)
Si8 0.0919(18) 0.0583(15) 0.0647(15) -0.0231(12) 0.0397(14) -0.0189(13)
C10 0.107(9) 0.106(10) 0.150(13) 0.077(10) 0.072(9) 0.044(8)
C11 0.058(5) 0.072(7) 0.117(9) -0.021(6) 0.032(6) -0.008(5)
C12 0.078(7) 0.219(19) 0.062(7) 0.013(9) 0.009(6) -0.074(10)
C13 0.046(4) 0.066(5) 0.056(5) 0.008(4) 0.015(4) 0.006(4)
C14 0.052(4) 0.063(5) 0.055(5) -0.005(4) 0.026(4) -0.011(4)
C15 0.049(4) 0.058(5) 0.062(5) 0.001(4) 0.031(4) -0.010(4)
C16 0.041(4) 0.054(5) 0.058(5) 0.006(4) 0.022(3) 0.006(3)
C17 0.062(5) 0.085(7) 0.068(6) -0.015(5) 0.032(5) -0.009(5)
C18 0.044(4) 0.047(5) 0.090(7) 0.012(4) 0.019(4) 0.004(3)
C19 0.072(6) 0.058(6) 0.093(7) -0.011(5) 0.045(5) 0.010(4)
C20 0.045(4) 0.055(5) 0.063(5) 0.017(4) 0.018(4) 0.010(3)
C21 0.084(7) 0.092(8) 0.110(9) 0.012(7) 0.061(7) -0.027(6)
C22 0.184(15) 0.052(6) 0.109(10) 0.022(6) 0.076(10) -0.004(8)
C23 0.080(6) 0.061(6) 0.068(6) 0.020(4) 0.043(5) 0.018(4)
C24 0.062(5) 0.040(4) 0.056(5) 0.003(3) 0.031(4) 0.005(3)
C25 0.061(4) 0.034(4) 0.048(4) 0.001(3) 0.026(4) -0.001(3)
C26 0.053(4) 0.037(4) 0.061(5) 0.002(3) 0.031(4) 0.004(3)
C27 0.064(5) 0.039(4) 0.055(5) -0.006(3) 0.027(4) -0.006(3)
C28 0.093(7) 0.077(7) 0.070(6) -0.017(5) 0.054(6) -0.003(5)
C29 0.213(18) 0.059(7) 0.129(12) -0.041(8) 0.101(12) -0.036(9)
C30 0.097(8) 0.129(11) 0.078(7) -0.061(8) 0.035(6) -0.047(8)
C31 0.063(5) 0.029(4) 0.068(5) -0.006(4) 0.030(4) -0.008(3)
Si2 0.065(3) 0.035(2) 0.061(3) -0.006(2) 0.028(2) -0.0028(19)
Si3 0.047(2) 0.045(2) 0.040(2) -0.0031(17) 0.0149(17) -0.0034(17)
Si4 0.052(2) 0.047(2) 0.050(2) 0.0056(19) 0.0221(19) -0.0070(18)
C1 0.080(17) 0.047(14) 0.10(2) -0.037(17) 0.053(18) -0.037(13)
C2 0.049(10) 0.056(12) 0.033(15) 0.011(12) 0.011(9) 0.002(9)
C3 0.066(12) 0.047(11) 0.072(13) -0.025(10) 0.035(11) -0.002(9)
C4 0.069(13) 0.067(15) 0.057(13) 0.000(12) 0.000(11) -0.018(12)
C5 0.063(18) 0.058(16) 0.047(19) -0.002(15) 0.025(15) -0.019(14)
C6 0.067(12) 0.071(14) 0.034(10) 0.003(10) 0.015(8) 0.013(10)
C7 0.060(15) 0.072(18) 0.06(2) 0.001(14) 0.018(12) -0.019(13)
C8 0.06(3) 0.07(2) 0.037(12) 0.003(13) 0.035(12) -0.006(15)
C9 0.13(2) 0.13(2) 0.063(13) 0.060(15) 0.052(14) 0.09(2)
Si2A 0.059(2) 0.0271(19) 0.070(3) 0.0033(18) 0.022(2) -0.0010(16)
Si3A 0.053(2) 0.040(2) 0.044(2) -0.0087(16) 0.0228(17) -0.0054(16)
Si4A 0.0442(18) 0.0383(19) 0.0392(19) 0.0013(15) 0.0208(15) -0.0060(14)
C1A 0.084(15) 0.039(11) 0.086(19) -0.009(13) 0.036(14) -0.009(9)
C2A 0.092(13) 0.032(8) 0.068(11) 0.017(8) 0.018(9) -0.002(8)
C3A 0.083(15) 0.072(15) 0.034(16) 0.013(13) 0.014(11) -0.005(12)
C4A 0.064(11) 0.057(12) 0.057(11) -0.005(10) 0.018(9) -0.015(9)
C5A 0.062(11) 0.11(2) 0.068(12) 0.018(12) 0.029(10) 0.053(13)
C6A 0.042(12) 0.045(14) 0.037(12) -0.008(10) 0.009(9) -0.004(10)
C7A 0.053(11) 0.08(2) 0.055(19) -0.005(14) 0.036(12) -0.025(12)
C8A 0.049(8) 0.042(8) 0.059(11) -0.010(8) 0.027(9) 0.000(6)
C9A 0.040(13) 0.049(17) 0.07(2) -0.004(12) 0.025(12) -0.004(8)

loop_
_atom_type_symbol
_atom_type_description
_atom_type_scat_dispersion_real
_atom_type_scat_dispersion_imag
_atom_type_scat_source
C C 0.0181 0.0091 'International Tables Vol C Tables 4.2.6.8 and 6.1.1.4'
H H 0.0000 0.0000 'International Tables Vol C Tables 4.2.6.8 and 6.1.1.4'
Si Si 0.2541 0.3302 'International Tables Vol C Tables 4.2.6.8 and 6.1.1.4'
U U -4.3638 13.4090 'International Tables Vol C Tables 4.2.6.8 and 6.1.1.4'

loop_
_exptl_crystal_face_index_h
_exptl_crystal_face_index_k
_exptl_crystal_face_index_l
_exptl_crystal_face_perp_dist
-5 8 3 0.0231
5 -8 -3 0.0231
7 4 -11 0.0713
-7 -4 11 0.0713
8 2 6 0.0284
-8 -2 -6 0.0044

loop_
_geom_angle_atom_site_label_1
_geom_angle_atom_site_label_2
_geom_angle_atom_site_label_3
_geom_angle
_geom_angle_site_symmetry_1
_geom_angle_site_symmetry_3
_geom_angle_publ_flag
C13 U1 Si1 106.6(2) . . ?
C13 U1 C24 136.5(3) . . ?
C13 U1 C27 110.4(3) . . ?
C14 U1 Si1 136.48(19) . . ?
C14 U1 C13 30.0(3) . . ?
C14 U1 C24 106.6(3) . . ?
C14 U1 C25 133.4(3) . . ?
C14 U1 C26 122.8(3) . . ?
C14 U1 C27 92.9(3) . . ?
C15 U1 Si1 138.54(19) . . ?
C15 U1 C13 49.8(3) . . ?
C15 U1 C14 29.5(2) . . ?
C15 U1 C16 30.4(2) . . ?
C15 U1 C24 93.7(2) . . ?
C15 U1 C25 123.9(2) . . ?
C15 U1 C26 132.1(2) . . ?
C15 U1 C27 105.1(2) . . ?
C15 U1 C31 83.8(2) . . ?
C16 U1 Si1 108.55(18) . . ?
C16 U1 C13 50.7(2) . . ?
C16 U1 C14 49.6(3) . . ?
C16 U1 C24 111.4(2) . . ?
C16 U1 C25 136.8(2) . . ?
C16 U1 C26 159.4(2) . . ?
C16 U1 C27 135.4(2) . . ?
C16 U1 C31 111.5(2) . . ?
C20 U1 Si1 92.49(19) . . ?
C20 U1 C13 30.2(3) . . ?
C20 U1 C14 48.7(3) . . ?
C20 U1 C15 49.2(3) . . ?
C20 U1 C16 30.3(2) . . ?
C20 U1 C24 140.9(2) . . ?
C20 U1 C25 166.0(2) . . ?
C20 U1 C26 164.4(3) . . ?
C20 U1 C27 139.7(3) . . ?
C20 U1 C31 131.1(3) . . ?
C24 U1 Si1 116.85(18) . . ?
C25 U1 Si1 89.26(17) . . ?
C25 U1 C13 159.4(3) . . ?
C25 U1 C24 30.2(2) . . ?
C25 U1 C27 49.7(2) . . ?
C26 U1 Si1 89.15(17) . . ?
C26 U1 C13 135.2(3) . . ?
C26 U1 C24 49.2(2) . . ?
C26 U1 C25 29.4(2) . . ?
C26 U1 C27 30.0(2) . . ?
C27 U1 Si1 115.92(17) . . ?
C27 U1 C24 50.0(2) . . ?
C31 U1 Si1 136.37(17) . . ?
C31 U1 C13 111.7(3) . . ?
C31 U1 C14 84.4(3) . . ?
C31 U1 C24 30.0(2) . . ?
C31 U1 C25 49.1(2) . . ?
C31 U1 C26 48.7(2) . . ?
C31 U1 C27 29.9(2) . . ?
Si2 Si1 U1 124.50(13) . . ?
Si2 Si1 Si3 102.06(17) . . ?
Si2 Si1 Si4 103.65(18) . . ?
Si3 Si1 U1 108.31(12) . . ?
Si4 Si1 U1 115.54(13) . . ?
Si4 Si1 Si3 99.17(16) . . ?
Si2A Si1 U1 122.18(12) . . ?
Si3A Si1 U1 114.97(11) . . ?
Si3A Si1 Si2A 100.92(17) . . ?
Si4A Si1 U1 112.08(11) . . ?
Si4A Si1 Si2A 102.92(15) . . ?
Si4A Si1 Si3A 101.03(15) . . ?
C11 Si5 C10 110.5(6) . . ?
C12 Si5 C10 111.6(8) . . ?
C12 Si5 C11 111.1(7) . . ?
C13 Si5 C10 110.0(6) . . ?
C13 Si5 C11 104.9(5) . . ?
C13 Si5 C12 108.5(5) . . ?
C16 Si6 C17 108.6(4) . . ?
C16 Si6 C18 104.3(4) . . ?
C16 Si6 C19 110.6(4) . . ?
C17 Si6 C18 112.6(5) . . ?
C17 Si6 C19 111.2(5) . . ?
C19 Si6 C18 109.2(5) . . ?
C21 Si7 C22 109.1(6) . . ?
C21 Si7 C23 110.4(5) . . ?
C23 Si7 C22 108.7(6) . . ?
C24 Si7 C21 111.7(5) . . ?
C24 Si7 C22 105.9(5) . . ?
C24 Si7 C23 110.8(4) . . ?
C27 Si8 C28 111.3(4) . . ?
C27 Si8 C29 105.9(5) . . ?
C27 Si8 C30 110.9(5) . . ?
C29 Si8 C28 109.4(6) . . ?
C30 Si8 C28 110.4(6) . . ?
C30 Si8 C29 108.8(7) . . ?
Si5 C10 H10A 109.5 . . ?
Si5 C10 H10B 109.5 . . ?
Si5 C10 H10C 109.5 . . ?
H10A C10 H10B 109.5 . . ?
H10A C10 H10C 109.5 . . ?
H10B C10 H10C 109.5 . . ?
Si5 C11 H11A 109.5 . . ?
Si5 C11 H11B 109.5 . . ?
Si5 C11 H11C 109.5 . . ?
H11A C11 H11B 109.5 . . ?
H11A C11 H11C 109.5 . . ?
H11B C11 H11C 109.5 . . ?
Si5 C12 H12A 109.5 . . ?
Si5 C12 H12B 109.5 . . ?
Si5 C12 H12C 109.5 . . ?
H12A C12 H12B 109.5 . . ?
H12A C12 H12C 109.5 . . ?
H12B C12 H12C 109.5 . . ?
Si5 C13 U1 116.8(4) . . ?
C14 C13 U1 74.4(5) . . ?
C14 C13 Si5 127.0(7) . . ?
C14 C13 C20 104.3(7) . . ?
C20 C13 U1 72.8(4) . . ?
C20 C13 Si5 128.7(7) . . ?
U1 C14 H14 117.3 . . ?
C13 C14 U1 75.6(5) . . ?
C13 C14 H14 124.9 . . ?
C15 C14 U1 74.0(5) . . ?
C15 C14 C13 110.2(8) . . ?
C15 C14 H14 124.9 . . ?
U1 C15 H15 114.9 . . ?
C14 C15 U1 76.5(4) . . ?
C14 C15 H15 125.4 . . ?
C14 C15 C16 109.2(7) . . ?
C16 C15 U1 75.3(4) . . ?
C16 C15 H15 125.4 . . ?
Si6 C16 U1 111.7(3) . . ?
C15 C16 U1 74.4(4) . . ?
C15 C16 Si6 125.5(6) . . ?
C20 C16 U1 74.1(4) . . ?
C20 C16 Si6 129.3(7) . . ?
C20 C16 C15 104.9(7) . . ?
Si6 C17 H17A 109.5 . . ?
Si6 C17 H17B 109.5 . . ?
Si6 C17 H17C 109.5 . . ?
H17A C17 H17B 109.5 . . ?
H17A C17 H17C 109.5 . . ?
H17B C17 H17C 109.5 . . ?
Si6 C18 H18A 109.5 . . ?
Si6 C18 H18B 109.5 . . ?
Si6 C18 H18C 109.5 . . ?
H18A C18 H18B 109.5 . . ?
H18A C18 H18C 109.5 . . ?
H18B C18 H18C 109.5 . . ?
Si6 C19 H19A 109.5 . . ?
Si6 C19 H19B 109.5 . . ?
Si6 C19 H19C 109.5 . . ?
H19A C19 H19B 109.5 . . ?
H19A C19 H19C 109.5 . . ?
H19B C19 H19C 109.5 . . ?
U1 C20 H20 114.8 . . ?
C13 C20 U1 77.0(5) . . ?
C13 C20 H20 124.3 . . ?
C16 C20 U1 75.6(4) . . ?
C16 C20 C13 111.4(8) . . ?
C16 C20 H20 124.3 . . ?
Si7 C21 H21A 109.5 . . ?
Si7 C21 H21B 109.5 . . ?
Si7 C21 H21C 109.5 . . ?
H21A C21 H21B 109.5 . . ?
H21A C21 H21C 109.5 . . ?
H21B C21 H21C 109.5 . . ?
Si7 C22 H22A 109.5 . . ?
Si7 C22 H22B 109.5 . . ?
Si7 C22 H22C 109.5 . . ?
H22A C22 H22B 109.5 . . ?
H22A C22 H22C 109.5 . . ?
H22B C22 H22C 109.5 . . ?
Si7 C23 H23A 109.5 . . ?
Si7 C23 H23B 109.5 . . ?
Si7 C23 H23C 109.5 . . ?
H23A C23 H23B 109.5 . . ?
H23A C23 H23C 109.5 . . ?
H23B C23 H23C 109.5 . . ?
Si7 C24 U1 133.6(4) . . ?
C25 C24 U1 74.3(4) . . ?
C25 C24 Si7 124.1(6) . . ?
C31 C24 U1 74.2(4) . . ?
C31 C24 Si7 126.3(6) . . ?
C31 C24 C25 105.9(7) . . ?
U1 C25 H25 115.5 . . ?
C24 C25 U1 75.5(4) . . ?
C24 C25 H25 125.9 . . ?
C26 C25 U1 75.2(4) . . ?
C26 C25 C24 108.2(7) . . ?
C26 C25 H25 125.9 . . ?
U1 C26 H26 115.9 . . ?
C25 C26 U1 75.4(4) . . ?
C25 C26 H26 124.8 . . ?
C25 C26 C27 110.3(7) . . ?
C27 C26 U1 75.7(4) . . ?
C27 C26 H26 124.8 . . ?
Si8 C27 U1 132.7(4) . . ?
C26 C27 U1 74.3(4) . . ?
C26 C27 Si8 126.5(6) . . ?
C31 C27 U1 74.3(4) . . ?
C31 C27 Si8 124.8(6) . . ?
C31 C27 C26 105.2(7) . . ?
Si8 C28 H28A 109.5 . . ?
Si8 C28 H28B 109.5 . . ?
Si8 C28 H28C 109.5 . . ?
H28A C28 H28B 109.5 . . ?
H28A C28 H28C 109.5 . . ?
H28B C28 H28C 109.5 . . ?
Si8 C29 H29A 109.5 . . ?
Si8 C29 H29B 109.5 . . ?
Si8 C29 H29C 109.5 . . ?
H29A C29 H29B 109.5 . . ?
H29A C29 H29C 109.5 . . ?
H29B C29 H29C 109.5 . . ?
Si8 C30 H30A 109.5 . . ?
Si8 C30 H30B 109.5 . . ?
Si8 C30 H30C 109.5 . . ?
H30A C30 H30B 109.5 . . ?
H30A C30 H30C 109.5 . . ?
H30B C30 H30C 109.5 . . ?
U1 C31 H31 115.5 . . ?
C24 C31 U1 75.8(4) . . ?
C24 C31 H31 124.8 . . ?
C27 C31 U1 75.8(4) . . ?
C27 C31 C24 110.4(7) . . ?
C27 C31 H31 124.8 . . ?
C1 Si2 Si1 116.7(13) . . ?
C1 Si2 C2 104.3(19) . . ?
C1 Si2 C3 104.6(11) . . ?
C2 Si2 Si1 112.8(11) . . ?
C2 Si2 C3 106.1(10) . . ?
C3 Si2 Si1 111.5(6) . . ?
C4 Si3 Si1 116.1(9) . . ?
C5 Si3 Si1 109.5(18) . . ?
C5 Si3 C4 106(2) . . ?
C6 Si3 Si1 111.1(6) . . ?
C6 Si3 C4 106.0(12) . . ?
C6 Si3 C5 107.5(15) . . ?
C7 Si4 Si1 115.7(17) . . ?
C7 Si4 C9 110.3(16) . . ?
C8 Si4 Si1 109.1(13) . . ?
C8 Si4 C7 107(3) . . ?
C8 Si4 C9 103.8(16) . . ?
C9 Si4 Si1 110.4(7) . . ?
Si2 C1 H1A 109.5 . . ?
Si2 C1 H1B 109.5 . . ?
Si2 C1 H1C 109.5 . . ?
H1A C1 H1B 109.5 . . ?
H1A C1 H1C 109.5 . . ?
H1B C1 H1C 109.5 . . ?
Si2 C2 H2A 109.5 . . ?
Si2 C2 H2B 109.5 . . ?
Si2 C2 H2C 109.5 . . ?
H2A C2 H2B 109.5 . . ?
H2A C2 H2C 109.5 . . ?
H2B C2 H2C 109.5 . . ?
Si2 C3 H3A 109.5 . . ?
Si2 C3 H3B 109.5 . . ?
Si2 C3 H3C 109.5 . . ?
H3A C3 H3B 109.5 . . ?
H3A C3 H3C 109.5 . . ?
H3B C3 H3C 109.5 . . ?
Si3 C4 H4A 109.5 . . ?
Si3 C4 H4B 109.5 . . ?
Si3 C4 H4C 109.5 . . ?
H4A C4 H4B 109.5 . . ?
H4A C4 H4C 109.5 . . ?
H4B C4 H4C 109.5 . . ?
Si3 C5 H5A 109.5 . . ?
Si3 C5 H5B 109.5 . . ?
Si3 C5 H5C 109.5 . . ?
H5A C5 H5B 109.5 . . ?
H5A C5 H5C 109.5 . . ?
H5B C5 H5C 109.5 . . ?
Si3 C6 H6A 109.5 . . ?
Si3 C6 H6B 109.5 . . ?
Si3 C6 H6C 109.5 . . ?
H6A C6 H6B 109.5 . . ?
H6A C6 H6C 109.5 . . ?
H6B C6 H6C 109.5 . . ?
Si4 C7 H7A 109.5 . . ?
Si4 C7 H7B 109.5 . . ?
Si4 C7 H7C 109.5 . . ?
H7A C7 H7B 109.5 . . ?
H7A C7 H7C 109.5 . . ?
H7B C7 H7C 109.5 . . ?
Si4 C8 H8A 109.5 . . ?
Si4 C8 H8B 109.5 . . ?
Si4 C8 H8C 109.5 . . ?
H8A C8 H8B 109.5 . . ?
H8A C8 H8C 109.5 . . ?
H8B C8 H8C 109.5 . . ?
Si4 C9 H9A 109.5 . . ?
Si4 C9 H9B 109.5 . . ?
Si4 C9 H9C 109.5 . . ?
H9A C9 H9B 109.5 . . ?
H9A C9 H9C 109.5 . . ?
H9B C9 H9C 109.5 . . ?
C1A Si2A Si1 113.6(12) . . ?
C1A Si2A C2A 105.7(10) . . ?
C1A Si2A C3A 106.0(17) . . ?
C2A Si2A Si1 109.5(5) . . ?
C3A Si2A Si1 115.9(13) . . ?
C3A Si2A C2A 105.3(9) . . ?
C4A Si3A Si1 114.9(7) . . ?
C5A Si3A Si1 111.3(7) . . ?
C5A Si3A C4A 109.2(11) . . ?
C5A Si3A C6A 106.7(13) . . ?
C6A Si3A Si1 110.7(15) . . ?
C6A Si3A C4A 103.4(17) . . ?
C7A Si4A Si1 116.4(13) . . ?
C7A Si4A C8A 104.8(12) . . ?
C8A Si4A Si1 110.0(5) . . ?
C9A Si4A Si1 112.6(18) . . ?
C9A Si4A C7A 104(2) . . ?
C9A Si4A C8A 108.7(12) . . ?
Si2A C1A H1AA 109.5 . . ?
Si2A C1A H1AB 109.5 . . ?
Si2A C1A H1AC 109.5 . . ?
H1AA C1A H1AB 109.5 . . ?
H1AA C1A H1AC 109.5 . . ?
H1AB C1A H1AC 109.5 . . ?
Si2A C2A H2AA 109.5 . . ?
Si2A C2A H2AB 109.5 . . ?
Si2A C2A H2AC 109.5 . . ?
H2AA C2A H2AB 109.5 . . ?
H2AA C2A H2AC 109.5 . . ?
H2AB C2A H2AC 109.5 . . ?
Si2A C3A H3AA 109.5 . . ?
Si2A C3A H3AB 109.5 . . ?
Si2A C3A H3AC 109.5 . . ?
H3AA C3A H3AB 109.5 . . ?
H3AA C3A H3AC 109.5 . . ?
H3AB C3A H3AC 109.5 . . ?
Si3A C4A H4AA 109.5 . . ?
Si3A C4A H4AB 109.5 . . ?
Si3A C4A H4AC 109.5 . . ?
H4AA C4A H4AB 109.5 . . ?
H4AA C4A H4AC 109.5 . . ?
H4AB C4A H4AC 109.5 . . ?
Si3A C5A H5AA 109.5 . . ?
Si3A C5A H5AB 109.5 . . ?
Si3A C5A H5AC 109.5 . . ?
H5AA C5A H5AB 109.5 . . ?
H5AA C5A H5AC 109.5 . . ?
H5AB C5A H5AC 109.5 . . ?
Si3A C6A H6AA 109.5 . . ?
Si3A C6A H6AB 109.5 . . ?
Si3A C6A H6AC 109.5 . . ?
H6AA C6A H6AB 109.5 . . ?
H6AA C6A H6AC 109.5 . . ?
H6AB C6A H6AC 109.5 . . ?
Si4A C7A H7AA 109.5 . . ?
Si4A C7A H7AB 109.5 . . ?
Si4A C7A H7AC 109.5 . . ?
H7AA C7A H7AB 109.5 . . ?
H7AA C7A H7AC 109.5 . . ?
H7AB C7A H7AC 109.5 . . ?
Si4A C8A H8AA 109.5 . . ?
Si4A C8A H8AB 109.5 . . ?
Si4A C8A H8AC 109.5 . . ?
H8AA C8A H8AB 109.5 . . ?
H8AA C8A H8AC 109.5 . . ?
H8AB C8A H8AC 109.5 . . ?
Si4A C9A H9AA 109.5 . . ?
Si4A C9A H9AB 109.5 . . ?
Si4A C9A H9AC 109.5 . . ?
H9AA C9A H9AB 109.5 . . ?
H9AA C9A H9AC 109.5 . . ?
H9AB C9A H9AC 109.5 . . ?

loop_
_geom_bond_atom_site_label_1
_geom_bond_atom_site_label_2
_geom_bond_distance
_geom_bond_site_symmetry_2
_geom_bond_publ_flag
U1 Si1 3.1155(18) . ?
U1 C13 2.772(8) . ?
U1 C14 2.757(8) . ?
U1 C15 2.725(7) . ?
U1 C16 2.737(7) . ?
U1 C20 2.718(8) . ?
U1 C24 2.776(8) . ?
U1 C25 2.760(8) . ?
U1 C26 2.758(7) . ?
U1 C27 2.775(8) . ?
U1 C31 2.756(8) . ?
Si1 Si2 2.329(5) . ?
Si1 Si3 2.382(4) . ?
Si1 Si4 2.379(4) . ?
Si1 Si2A 2.381(4) . ?
Si1 Si3A 2.359(4) . ?
Si1 Si4A 2.330(4) . ?
Si5 C10 1.876(14) . ?
Si5 C11 1.865(10) . ?
Si5 C12 1.852(12) . ?
Si5 C13 1.832(9) . ?
Si6 C16 1.843(8) . ?
Si6 C17 1.859(9) . ?
Si6 C18 1.874(8) . ?
Si6 C19 1.866(9) . ?
Si7 C21 1.867(11) . ?
Si7 C22 1.880(12) . ?
Si7 C23 1.872(11) . ?
Si7 C24 1.860(8) . ?
Si8 C27 1.853(8) . ?
Si8 C28 1.868(10) . ?
Si8 C29 1.866(14) . ?
Si8 C30 1.865(13) . ?
C10 H10A 0.9800 . ?
C10 H10B 0.9800 . ?
C10 H10C 0.9800 . ?
C11 H11A 0.9800 . ?
C11 H11B 0.9800 . ?
C11 H11C 0.9800 . ?
C12 H12A 0.9800 . ?
C12 H12B 0.9800 . ?
C12 H12C 0.9800 . ?
C13 C14 1.429(12) . ?
C13 C20 1.431(13) . ?
C14 H14 0.9500 . ?
C14 C15 1.396(12) . ?
C15 H15 0.9500 . ?
C15 C16 1.432(12) . ?
C16 C20 1.425(11) . ?
C17 H17A 0.9800 . ?
C17 H17B 0.9800 . ?
C17 H17C 0.9800 . ?
C18 H18A 0.9800 . ?
C18 H18B 0.9800 . ?
C18 H18C 0.9800 . ?
C19 H19A 0.9800 . ?
C19 H19B 0.9800 . ?
C19 H19C 0.9800 . ?
C20 H20 0.9500 . ?
C21 H21A 0.9800 . ?
C21 H21B 0.9800 . ?
C21 H21C 0.9800 . ?
C22 H22A 0.9800 . ?
C22 H22B 0.9800 . ?
C22 H22C 0.9800 . ?
C23 H23A 0.9800 . ?
C23 H23B 0.9800 . ?
C23 H23C 0.9800 . ?
C24 C25 1.444(11) . ?
C24 C31 1.431(11) . ?
C25 H25 0.9500 . ?
C25 C26 1.400(11) . ?
C26 H26 0.9500 . ?
C26 C27 1.433(11) . ?
C27 C31 1.427(11) . ?
C28 H28A 0.9800 . ?
C28 H28B 0.9800 . ?
C28 H28C 0.9800 . ?
C29 H29A 0.9800 . ?
C29 H29B 0.9800 . ?
C29 H29C 0.9800 . ?
C30 H30A 0.9800 . ?
C30 H30B 0.9800 . ?
C30 H30C 0.9800 . ?
C31 H31 0.9500 . ?
Si2 C1 1.882(8) . ?
Si2 C2 1.883(8) . ?
Si2 C3 1.887(8) . ?
Si3 C4 1.885(8) . ?
Si3 C5 1.884(9) . ?
Si3 C6 1.883(8) . ?
Si4 C7 1.884(8) . ?
Si4 C8 1.883(9) . ?
Si4 C9 1.885(8) . ?
C1 H1A 0.9800 . ?
C1 H1B 0.9800 . ?
C1 H1C 0.9800 . ?
C2 H2A 0.9800 . ?
C2 H2B 0.9800 . ?
C2 H2C 0.9800 . ?
C3 H3A 0.9800 . ?
C3 H3B 0.9800 . ?
C3 H3C 0.9800 . ?
C4 H4A 0.9800 . ?
C4 H4B 0.9800 . ?
C4 H4C 0.9800 . ?
C5 H5A 0.9800 . ?
C5 H5B 0.9800 . ?
C5 H5C 0.9800 . ?
C6 H6A 0.9800 . ?
C6 H6B 0.9800 . ?
C6 H6C 0.9800 . ?
C7 H7A 0.9800 . ?
C7 H7B 0.9800 . ?
C7 H7C 0.9800 . ?
C8 H8A 0.9800 . ?
C8 H8B 0.9800 . ?
C8 H8C 0.9800 . ?
C9 H9A 0.9800 . ?
C9 H9B 0.9800 . ?
C9 H9C 0.9800 . ?
Si2A C1A 1.882(8) . ?
Si2A C2A 1.889(8) . ?
Si2A C3A 1.884(8) . ?
Si3A C4A 1.884(8) . ?
Si3A C5A 1.879(8) . ?
Si3A C6A 1.883(8) . ?
Si4A C7A 1.884(8) . ?
Si4A C8A 1.885(8) . ?
Si4A C9A 1.882(8) . ?
C1A H1AA 0.9800 . ?
C1A H1AB 0.9800 . ?
C1A H1AC 0.9800 . ?
C2A H2AA 0.9800 . ?
C2A H2AB 0.9800 . ?
C2A H2AC 0.9800 . ?
C3A H3AA 0.9800 . ?
C3A H3AB 0.9800 . ?
C3A H3AC 0.9800 . ?
C4A H4AA 0.9800 . ?
C4A H4AB 0.9800 . ?
C4A H4AC 0.9800 . ?
C5A H5AA 0.9800 . ?
C5A H5AB 0.9800 . ?
C5A H5AC 0.9800 . ?
C6A H6AA 0.9800 . ?
C6A H6AB 0.9800 . ?
C6A H6AC 0.9800 . ?
C7A H7AA 0.9800 . ?
C7A H7AB 0.9800 . ?
C7A H7AC 0.9800 . ?
C8A H8AA 0.9800 . ?
C8A H8AB 0.9800 . ?
C8A H8AC 0.9800 . ?
C9A H9AA 0.9800 . ?
C9A H9AB 0.9800 . ?
C9A H9AC 0.9800 . ?

loop_
_geom_torsion_atom_site_label_1
_geom_torsion_atom_site_label_2
_geom_torsion_atom_site_label_3
_geom_torsion_atom_site_label_4
_geom_torsion
_geom_torsion_site_symmetry_1
_geom_torsion_site_symmetry_2
_geom_torsion_site_symmetry_3
_geom_torsion_site_symmetry_4
_geom_torsion_publ_flag
U1 C13 C14 C15 -66.6(6) . . . . ?
U1 C13 C20 C16 68.6(5) . . . . ?
U1 C14 C15 C16 -68.9(6) . . . . ?
U1 C15 C16 Si6 105.8(6) . . . . ?
U1 C15 C16 C20 -68.3(5) . . . . ?
U1 C16 C20 C13 -69.5(6) . . . . ?
U1 C24 C25 C26 68.8(5) . . . . ?
U1 C24 C31 C27 -68.6(6) . . . . ?
U1 C25 C26 C27 68.3(6) . . . . ?
U1 C26 C27 Si8 -131.9(7) . . . . ?
U1 C26 C27 C31 68.5(5) . . . . ?
U1 C27 C31 C24 68.6(6) . . . . ?
Si5 C13 C14 U1 -112.1(6) . . . . ?
Si5 C13 C14 C15 -178.7(6) . . . . ?
Si5 C13 C20 U1 110.9(6) . . . . ?
Si5 C13 C20 C16 179.5(6) . . . . ?
Si6 C16 C20 U1 -105.3(6) . . . . ?
Si6 C16 C20 C13 -174.8(6) . . . . ?
Si7 C24 C25 U1 132.4(6) . . . . ?
Si7 C24 C25 C26 -158.8(6) . . . . ?
Si7 C24 C31 U1 -133.0(6) . . . . ?
Si7 C24 C31 C27 158.4(6) . . . . ?
Si8 C27 C31 U1 131.5(7) . . . . ?
Si8 C27 C31 C24 -159.9(6) . . . . ?
C10 Si5 C13 U1 111.3(6) . . . . ?
C10 Si5 C13 C14 -158.4(8) . . . . ?
C10 Si5 C13 C20 22.5(9) . . . . ?
C11 Si5 C13 U1 -7.5(6) . . . . ?
C11 Si5 C13 C14 82.7(8) . . . . ?
C11 Si5 C13 C20 -96.4(8) . . . . ?
C12 Si5 C13 U1 -126.3(7) . . . . ?
C12 Si5 C13 C14 -36.0(10) . . . . ?
C12 Si5 C13 C20 144.9(9) . . . . ?
C13 C14 C15 U1 67.6(6) . . . . ?
C13 C14 C15 C16 -1.2(10) . . . . ?
C14 C13 C20 U1 -68.4(5) . . . . ?
C14 C13 C20 C16 0.3(9) . . . . ?
C14 C15 C16 U1 69.7(6) . . . . ?
C14 C15 C16 Si6 175.5(6) . . . . ?
C14 C15 C16 C20 1.4(9) . . . . ?
C15 C16 C20 U1 68.5(5) . . . . ?
C15 C16 C20 C13 -1.0(9) . . . . ?
C17 Si6 C16 U1 124.7(5) . . . . ?
C17 Si6 C16 C15 38.9(8) . . . . ?
C17 Si6 C16 C20 -148.5(7) . . . . ?
C18 Si6 C16 U1 4.4(5) . . . . ?
C18 Si6 C16 C15 -81.5(7) . . . . ?
C18 Si6 C16 C20 91.2(7) . . . . ?
C19 Si6 C16 U1 -113.0(4) . . . . ?
C19 Si6 C16 C15 161.2(7) . . . . ?
C19 Si6 C16 C20 -26.2(8) . . . . ?
C20 C13 C14 U1 67.2(5) . . . . ?
C20 C13 C14 C15 0.6(9) . . . . ?
C21 Si7 C24 U1 -47.3(7) . . . . ?
C21 Si7 C24 C25 -148.4(7) . . . . ?
C21 Si7 C24 C31 56.2(9) . . . . ?
C22 Si7 C24 U1 -166.0(7) . . . . ?
C22 Si7 C24 C25 92.9(8) . . . . ?
C22 Si7 C24 C31 -62.4(9) . . . . ?
C23 Si7 C24 U1 76.3(6) . . . . ?
C23 Si7 C24 C25 -24.9(8) . . . . ?
C23 Si7 C24 C31 179.8(7) . . . . ?
C24 C25 C26 U1 -69.0(5) . . . . ?
C24 C25 C26 C27 -0.6(9) . . . . ?
C25 C24 C31 U1 68.1(5) . . . . ?
C25 C24 C31 C27 -0.5(9) . . . . ?
C25 C26 C27 U1 -68.1(5) . . . . ?
C25 C26 C27 Si8 159.9(6) . . . . ?
C25 C26 C27 C31 0.3(9) . . . . ?
C26 C27 C31 U1 -68.5(5) . . . . ?
C26 C27 C31 C24 0.2(9) . . . . ?
C28 Si8 C27 U1 -74.2(7) . . . . ?
C28 Si8 C27 C26 28.8(9) . . . . ?
C28 Si8 C27 C31 -175.4(8) . . . . ?
C29 Si8 C27 U1 167.0(7) . . . . ?
C29 Si8 C27 C26 -90.0(9) . . . . ?
C29 Si8 C27 C31 65.8(10) . . . . ?
C30 Si8 C27 U1 49.1(7) . . . . ?
C30 Si8 C27 C26 152.1(8) . . . . ?
C30 Si8 C27 C31 -52.0(10) . . . . ?
C31 C24 C25 U1 -68.1(5) . . . . ?
C31 C24 C25 C26 0.7(8) . . . . ?

loop_
_exptl_oxdiff_crystal_face_indexfrac_h
_exptl_oxdiff_crystal_face_indexfrac_k
_exptl_oxdiff_crystal_face_indexfrac_l
_exptl_oxdiff_crystal_face_x
_exptl_oxdiff_crystal_face_y
_exptl_oxdiff_crystal_face_z
-4.9869 8.0187 3.0391 -0.3008 -0.7465 0.6426
4.9869 -8.0187 -3.0391 0.3008 0.7465 -0.6426
6.8942 4.0706 -10.9078 -0.2654 -0.6738 -0.6899
-6.8942 -4.0706 10.9078 0.2654 0.6738 0.6899
7.8794 2.0205 6.0890 -0.9687 0.3834 -0.0229
-7.8794 -2.0205 -6.0890 0.9687 -0.3834 0.0229
